data_4337061
loop_
_publ_author_name
'Antoine B\'eziau'
'St\'ephane A. Baudron'
'Audrey Fluck'
'Mir Wais Hosseini'

_publ_contact_author
; Prof Mir Wais Hosseini
  Laboratoire de Tectonique Mol\'eculaire, 
  UMR CNRS 7140, Universit\'e de Strasbourg,
  CS 90032
  F-67081 Strasbourg Cedex, France 
;
_publ_contact_author_email hosseini@unistra.fr
_publ_contact_author_fax '33 3 68 85 13 23'
_publ_contact_author_phone '33 3 68 85 13 25'
_publ_section_title
;
 From Sequential to One-Pot Synthesis of Dipyrrin Based Grid-Type Mixed
 Metal-Organic Frameworks
;
_journal_name_full 'Inorganic Chemistry'
_journal_page_first 14439
_journal_page_last 14448
_journal_paper_doi 10.1021/ic402892f
_journal_volume 52
_journal_year 2013
_chemical_formula_moiety 'C28 H20 Cu N6'
_chemical_formula_sum 'C28 H20 Cu N6'
_chemical_formula_weight 504.04
_chemical_name_systematic
;
 ?
;
_space_group_IT_number 14
_symmetry_cell_setting monoclinic
_symmetry_space_group_name_Hall '-P 2ybc'
_symmetry_space_group_name_H-M 'P 1 21/c 1'
_atom_sites_solution_hydrogens geom
_atom_sites_solution_primary direct
_atom_sites_solution_secondary difmap
_audit_creation_method SHELXL-97
_cell_angle_alpha 90.00
_cell_angle_beta 110.6360(10)
_cell_angle_gamma 90.00
_cell_formula_units_Z 4
_cell_length_a 13.6990(4)
_cell_length_b 8.9494(3)
_cell_length_c 19.4160(7)
_cell_measurement_reflns_used 9928
_cell_measurement_temperature 173(2)
_cell_measurement_theta_max 29.99
_cell_measurement_theta_min 2.24
_cell_volume 2227.63(13)
_computing_cell_refinement 'Bruker SAINT'
_computing_data_collection 'Bruker APEX2'
_computing_data_reduction 'Bruker SAINT'
_computing_molecular_graphics 'Bruker SHELXTL'
_computing_publication_material 'Bruker SHELXTL'
_computing_structure_refinement 'SHELXL-97 (Sheldrick, 2008)'
_computing_structure_solution 'SHELXS-97 (Sheldrick, 2008)'
_diffrn_ambient_temperature 173(2)
_diffrn_measured_fraction_theta_full 0.999
_diffrn_measured_fraction_theta_max 0.999
_diffrn_measurement_device_type 'Bruker APEX-II CCD'
_diffrn_measurement_method '\f and \w scans'
_diffrn_radiation_monochromator graphite
_diffrn_radiation_source 'fine-focus sealed tube'
_diffrn_radiation_type MoK\a
_diffrn_radiation_wavelength 0.71073
_diffrn_reflns_av_R_equivalents 0.0424
_diffrn_reflns_av_sigmaI/netI 0.0294
_diffrn_reflns_limit_h_max 18
_diffrn_reflns_limit_h_min -19
_diffrn_reflns_limit_k_max 12
_diffrn_reflns_limit_k_min -11
_diffrn_reflns_limit_l_max 27
_diffrn_reflns_limit_l_min -27
_diffrn_reflns_number 35497
_diffrn_reflns_theta_full 30.04
_diffrn_reflns_theta_max 30.04
_diffrn_reflns_theta_min 1.59
_exptl_absorpt_coefficient_mu 1.011
_exptl_absorpt_correction_T_max 0.9056
_exptl_absorpt_correction_T_min 0.9056
_exptl_absorpt_correction_type multi-scan
_exptl_absorpt_process_details sadabs
_exptl_crystal_colour dark-red
_exptl_crystal_density_diffrn 1.503
_exptl_crystal_description prism
_exptl_crystal_F_000 1036
_exptl_crystal_size_max 0.10
_exptl_crystal_size_mid 0.10
_exptl_crystal_size_min 0.10
_refine_diff_density_max 0.504
_refine_diff_density_min -0.371
_refine_diff_density_rms 0.082
_refine_ls_extinction_method none
_refine_ls_goodness_of_fit_ref 1.066
_refine_ls_hydrogen_treatment constr
_refine_ls_matrix_type full
_refine_ls_number_parameters 316
_refine_ls_number_reflns 6517
_refine_ls_number_restraints 0
_refine_ls_restrained_S_all 1.066
_refine_ls_R_factor_all 0.0420
_refine_ls_R_factor_gt 0.0321
_refine_ls_shift/su_max 0.001
_refine_ls_shift/su_mean 0.000
_refine_ls_structure_factor_coef Fsqd
_refine_ls_weighting_details 'calc w=1/[\s^2^(Fo^2^)+(0.0471P)^2^+0.9881P] where P=(Fo^2^+2Fc^2^)/3'
_refine_ls_weighting_scheme calc
_refine_ls_wR_factor_gt 0.0898
_refine_ls_wR_factor_ref 0.0956
_reflns_number_gt 5439
_reflns_number_total 6517
_reflns_threshold_expression >2sigma(I)
_cod_data_source_file ic402892f_si_002_03.cif
_cod_data_source_block compound4
_cod_original_sg_symbol_H-M 'P 1 21/c 1 '
_cod_database_code 4337061

loop_
_symmetry_equiv_pos_as_xyz
'x, y, z'
'-x, y+1/2, -z+1/2'
'-x, -y, -z'
'x, -y-1/2, z-1/2'

loop_
_atom_site_label
_atom_site_type_symbol
_atom_site_fract_x
_atom_site_fract_y
_atom_site_fract_z
_atom_site_U_iso_or_equiv
_atom_site_adp_type
_atom_site_occupancy
_atom_site_symmetry_multiplicity
_atom_site_calc_flag
_atom_site_refinement_flags
C1 C 0.19059(13) 1.18919(19) 0.32315(9) 0.0217(3) Uani 1 1 d .
H1 H 0.2590 1.1583 0.3330 0.026 Uiso 1 1 calc R
C2 C 0.14176(14) 1.3057(2) 0.27407(9) 0.0253(3) Uani 1 1 d .
H2 H 0.1710 1.3631 0.2464 0.030 Uiso 1 1 calc R
C3 C 0.04214(13) 1.31735(19) 0.27545(9) 0.0232(3) Uani 1 1 d .
H3 H -0.0088 1.3853 0.2492 0.028 Uiso 1 1 calc R
C4 C 0.03197(12) 1.20529(18) 0.32480(8) 0.0193(3) Uani 1 1 d .
C5 C -0.05814(12) 1.16772(18) 0.33912(8) 0.0184(3) Uani 1 1 d .
C6 C -0.07028(12) 1.04464(18) 0.37955(8) 0.0188(3) Uani 1 1 d .
C7 C -0.16371(13) 0.9963(2) 0.38942(9) 0.0226(3) Uani 1 1 d .
H7 H -0.2282 1.0437 0.3720 0.027 Uiso 1 1 calc R
C8 C -0.14011(14) 0.8666(2) 0.42945(9) 0.0250(3) Uani 1 1 d .
H8 H -0.1856 0.8083 0.4440 0.030 Uiso 1 1 calc R
C9 C -0.03327(13) 0.83896(19) 0.44419(9) 0.0226(3) Uani 1 1 d .
H9 H 0.0031 0.7582 0.4715 0.027 Uiso 1 1 calc R
C10 C -0.15131(12) 1.26505(19) 0.30405(9) 0.0204(3) Uani 1 1 d .
C11 C -0.17506(16) 1.3842(2) 0.34079(10) 0.0354(5) Uani 1 1 d .
H11 H -0.1346 1.4040 0.3896 0.043 Uiso 1 1 calc R
C12 C -0.26038(17) 1.4740(2) 0.30365(12) 0.0381(5) Uani 1 1 d .
H12 H -0.2750 1.5542 0.3289 0.046 Uiso 1 1 calc R
C13 C -0.29811(14) 1.3366(2) 0.19957(10) 0.0305(4) Uani 1 1 d .
H13 H -0.3398 1.3191 0.1508 0.037 Uiso 1 1 calc R
C14 C -0.21481(13) 1.2411(2) 0.23179(10) 0.0265(4) Uani 1 1 d .
H14 H -0.2018 1.1620 0.2052 0.032 Uiso 1 1 calc R
C15 C 0.34010(13) 1.16175(19) 0.49178(9) 0.0220(3) Uani 1 1 d .
H15 H 0.3084 1.2423 0.4620 0.026 Uiso 1 1 calc R
C16 C 0.43545(13) 1.1710(2) 0.55163(9) 0.0247(3) Uani 1 1 d .
H16 H 0.4762 1.2559 0.5679 0.030 Uiso 1 1 calc R
C17 C 0.45617(13) 1.03011(19) 0.58101(9) 0.0219(3) Uani 1 1 d .
H17 H 0.5141 1.0007 0.6209 0.026 Uiso 1 1 calc R
C18 C 0.37164(12) 0.93740(18) 0.53849(8) 0.0174(3) Uani 1 1 d .
C19 C 0.36139(12) 0.78431(18) 0.54783(8) 0.0175(3) Uani 1 1 d .
C20 C 0.27856(12) 0.69462(17) 0.50381(8) 0.0183(3) Uani 1 1 d .
C21 C 0.26826(14) 0.53683(18) 0.50706(9) 0.0230(3) Uani 1 1 d .
H21 H 0.3143 0.4721 0.5404 0.028 Uiso 1 1 calc R
C22 C 0.17678(14) 0.4981(2) 0.45125(10) 0.0254(3) Uani 1 1 d .
H22 H 0.1496 0.4024 0.4393 0.030 Uiso 1 1 calc R
C23 C 0.13301(13) 0.63240(19) 0.41613(9) 0.0236(3) Uani 1 1 d .
H23 H 0.0706 0.6385 0.3764 0.028 Uiso 1 1 calc R
C24 C 0.44675(12) 0.71012(18) 0.60843(9) 0.0203(3) Uani 1 1 d .
C25 C 0.46387(15) 0.7395(2) 0.68214(9) 0.0299(4) Uani 1 1 d .
H25 H 0.4219 0.8066 0.6955 0.036 Uiso 1 1 calc R
C26 C 0.54571(17) 0.6656(3) 0.73546(11) 0.0399(5) Uani 1 1 d .
H26 H 0.5561 0.6849 0.7846 0.048 Uiso 1 1 calc R
C27 C 0.59406(16) 0.5459(2) 0.64973(13) 0.0377(5) Uani 1 1 d .
H27 H 0.6391 0.4816 0.6380 0.045 Uiso 1 1 calc R
C28 C 0.51461(14) 0.6115(2) 0.59263(10) 0.0278(4) Uani 1 1 d .
H28 H 0.5065 0.5899 0.5441 0.033 Uiso 1 1 calc R
N1 N 0.12595(10) 1.12842(15) 0.35381(7) 0.0189(3) Uani 1 1 d .
N2 N 0.00945(11) 0.94303(15) 0.41409(7) 0.0187(3) Uani 1 1 d .
N3 N -0.32222(12) 1.45218(18) 0.23417(9) 0.0303(3) Uani 1 1 d .
N4 N 0.30083(10) 1.02313(15) 0.48296(7) 0.0179(3) Uani 1 1 d .
N5 N 0.19268(11) 0.75064(15) 0.44720(7) 0.0199(3) Uani 1 1 d .
N6 N 0.61005(14) 0.5693(2) 0.72069(11) 0.0423(5) Uani 1 1 d .
Cu1 Cu 0.157142(14) 0.96189(2) 0.424115(10) 0.01774(6) Uani 1 1 d .

loop_
_atom_site_aniso_label
_atom_site_aniso_U_11
_atom_site_aniso_U_22
_atom_site_aniso_U_33
_atom_site_aniso_U_23
_atom_site_aniso_U_13
_atom_site_aniso_U_12
C1 0.0194(7) 0.0213(8) 0.0234(7) 0.0009(6) 0.0065(6) 0.0016(6)
C2 0.0265(8) 0.0253(9) 0.0234(7) 0.0059(6) 0.0079(6) 0.0001(7)
C3 0.0231(8) 0.0212(8) 0.0213(7) 0.0048(6) 0.0029(6) 0.0023(6)
C4 0.0182(7) 0.0175(7) 0.0183(6) 0.0007(6) 0.0018(5) 0.0019(6)
C5 0.0170(7) 0.0184(7) 0.0159(6) -0.0019(5) 0.0008(5) 0.0024(6)
C6 0.0165(7) 0.0211(8) 0.0159(6) -0.0014(5) 0.0021(5) 0.0013(6)
C7 0.0175(7) 0.0266(8) 0.0224(7) -0.0025(6) 0.0055(6) -0.0008(6)
C8 0.0258(8) 0.0256(9) 0.0254(8) -0.0020(6) 0.0114(7) -0.0045(7)
C9 0.0252(8) 0.0201(8) 0.0212(7) 0.0003(6) 0.0065(6) -0.0011(6)
C10 0.0167(7) 0.0199(8) 0.0224(7) 0.0036(6) 0.0040(6) 0.0021(6)
C11 0.0379(10) 0.0380(11) 0.0242(8) -0.0024(8) 0.0034(7) 0.0176(9)
C12 0.0393(11) 0.0384(12) 0.0354(10) 0.0020(8) 0.0116(9) 0.0202(9)
C13 0.0217(8) 0.0286(9) 0.0313(9) 0.0041(7) -0.0029(7) 0.0019(7)
C14 0.0198(8) 0.0235(8) 0.0284(8) -0.0031(7) -0.0013(6) 0.0029(7)
C15 0.0210(7) 0.0164(7) 0.0246(7) 0.0015(6) 0.0029(6) 0.0010(6)
C16 0.0219(8) 0.0193(8) 0.0272(8) -0.0010(6) 0.0014(6) -0.0040(6)
C17 0.0176(7) 0.0215(8) 0.0212(7) 0.0004(6) 0.0003(6) -0.0013(6)
C18 0.0154(7) 0.0178(7) 0.0168(6) -0.0003(5) 0.0030(5) 0.0014(6)
C19 0.0159(7) 0.0177(7) 0.0170(6) 0.0008(5) 0.0035(5) 0.0027(6)
C20 0.0192(7) 0.0140(7) 0.0187(6) 0.0004(5) 0.0031(6) 0.0022(6)
C21 0.0253(8) 0.0152(7) 0.0237(7) 0.0008(6) 0.0027(6) 0.0019(6)
C22 0.0274(9) 0.0145(7) 0.0287(8) -0.0025(6) 0.0030(7) -0.0011(6)
C23 0.0223(7) 0.0182(8) 0.0242(7) -0.0028(6) 0.0007(6) -0.0005(6)
C24 0.0168(7) 0.0168(7) 0.0226(7) 0.0039(6) 0.0012(6) -0.0019(6)
C25 0.0286(9) 0.0357(10) 0.0224(8) 0.0044(7) 0.0054(7) -0.0016(8)
C26 0.0350(10) 0.0511(13) 0.0241(8) 0.0135(9) -0.0016(8) -0.0057(10)
C27 0.0239(9) 0.0291(10) 0.0497(12) 0.0080(9) 0.0001(8) 0.0068(8)
C28 0.0240(8) 0.0230(9) 0.0308(8) 0.0018(7) 0.0028(7) 0.0046(7)
N1 0.0166(6) 0.0173(6) 0.0201(6) 0.0017(5) 0.0030(5) 0.0019(5)
N2 0.0186(6) 0.0165(6) 0.0180(6) -0.0003(5) 0.0026(5) 0.0004(5)
N3 0.0207(7) 0.0303(9) 0.0380(8) 0.0109(7) 0.0079(6) 0.0068(6)
N4 0.0154(6) 0.0147(6) 0.0202(6) 0.0002(5) 0.0022(5) 0.0017(5)
N5 0.0178(6) 0.0154(6) 0.0212(6) -0.0005(5) 0.0002(5) 0.0010(5)
N6 0.0272(8) 0.0417(10) 0.0439(10) 0.0201(8) -0.0049(7) 0.0001(8)
Cu1 0.01454(10) 0.01383(10) 0.02024(10) 0.00190(7) 0.00039(7) 0.00110(7)

loop_
_atom_type_symbol
_atom_type_description
_atom_type_scat_dispersion_real
_atom_type_scat_dispersion_imag
_atom_type_scat_source
C C 0.0033 0.0016 'International Tables Vol C Tables 4.2.6.8 and 6.1.1.4'
H H 0.0000 0.0000 'International Tables Vol C Tables 4.2.6.8 and 6.1.1.4'
N N 0.0061 0.0033 'International Tables Vol C Tables 4.2.6.8 and 6.1.1.4'
Cu Cu 0.3201 1.2651 'International Tables Vol C Tables 4.2.6.8 and 6.1.1.4'

loop_
_geom_angle_atom_site_label_1
_geom_angle_atom_site_label_2
_geom_angle_atom_site_label_3
_geom_angle
N1 C1 C2 111.62(15)
N1 C1 H1 124.2
C2 C1 H1 124.2
C3 C2 C1 106.23(15)
C3 C2 H2 126.9
C1 C2 H2 126.9
C2 C3 C4 106.95(15)
C2 C3 H3 126.5
C4 C3 H3 126.5
N1 C4 C5 123.79(14)
N1 C4 C3 108.90(14)
C5 C4 C3 127.16(15)
C6 C5 C4 126.14(15)
C6 C5 C10 117.62(14)
C4 C5 C10 116.15(14)
C5 C6 N2 123.73(15)
C5 C6 C7 127.25(15)
N2 C6 C7 108.94(14)
C8 C7 C6 106.84(15)
C8 C7 H7 126.6
C6 C7 H7 126.6
C7 C8 C9 106.49(15)
C7 C8 H8 126.8
C9 C8 H8 126.8
N2 C9 C8 111.80(15)
N2 C9 H9 124.1
C8 C9 H9 124.1
C14 C10 C11 117.67(16)
C14 C10 C5 120.15(15)
C11 C10 C5 122.13(15)
C10 C11 C12 119.01(18)
C10 C11 H11 120.5
C12 C11 H11 120.5
N3 C12 C11 123.96(19)
N3 C12 H12 118.0
C11 C12 H12 118.0
N3 C13 C14 124.08(17)
N3 C13 H13 118.0
C14 C13 H13 118.0
C10 C14 C13 119.08(17)
C10 C14 H14 120.5
C13 C14 H14 120.5
N4 C15 C16 111.89(15)
N4 C15 H15 124.1
C16 C15 H15 124.1
C17 C16 C15 106.52(15)
C17 C16 H16 126.7
C15 C16 H16 126.7
C16 C17 C18 106.68(14)
C16 C17 H17 126.7
C18 C17 H17 126.7
C19 C18 N4 124.38(14)
C19 C18 C17 126.43(14)
N4 C18 C17 109.15(14)
C18 C19 C20 125.30(14)
C18 C19 C24 116.93(14)
C20 C19 C24 117.76(14)
N5 C20 C19 123.46(14)
N5 C20 C21 108.88(14)
C19 C20 C21 127.65(15)
C22 C21 C20 106.93(15)
C22 C21 H21 126.5
C20 C21 H21 126.5
C21 C22 C23 106.22(15)
C21 C22 H22 126.9
C23 C22 H22 126.9
N5 C23 C22 111.55(15)
N5 C23 H23 124.2
C22 C23 H23 124.2
C25 C24 C28 117.56(16)
C25 C24 C19 121.92(16)
C28 C24 C19 120.49(15)
C24 C25 C26 118.29(19)
C24 C25 H25 120.9
C26 C25 H25 120.9
N6 C26 C25 124.42(19)
N6 C26 H26 117.8
C25 C26 H26 117.8
N6 C27 C28 124.0(2)
N6 C27 H27 118.0
C28 C27 H27 118.0
C27 C28 C24 119.40(18)
C27 C28 H28 120.3
C24 C28 H28 120.3
C1 N1 C4 106.29(13)
C1 N1 Cu1 126.81(11)
C4 N1 Cu1 126.88(11)
C9 N2 C6 105.91(14)
C9 N2 Cu1 127.45(11)
C6 N2 Cu1 126.39(11)
C12 N3 C13 116.20(16)
C15 N4 C18 105.75(13)
C15 N4 Cu1 127.24(11)
C18 N4 Cu1 124.99(11)
C23 N5 C20 106.41(13)
C23 N5 Cu1 126.37(11)
C20 N5 Cu1 126.89(11)
C27 N6 C26 116.30(17)
N1 Cu1 N5 149.86(6)
N1 Cu1 N2 91.84(5)
N5 Cu1 N2 95.94(6)
N1 Cu1 N4 96.89(6)
N5 Cu1 N4 91.07(6)
N2 Cu1 N4 149.41(6)

loop_
_geom_bond_atom_site_label_1
_geom_bond_atom_site_label_2
_geom_bond_distance
C1 N1 1.344(2)
C1 C2 1.412(2)
C1 H1 0.9300
C2 C3 1.378(2)
C2 H2 0.9300
C3 C4 1.427(2)
C3 H3 0.9300
C4 N1 1.392(2)
C4 C5 1.399(2)
C5 C6 1.396(2)
C5 C10 1.496(2)
C6 N2 1.398(2)
C6 C7 1.427(2)
C7 C8 1.371(3)
C7 H7 0.9300
C8 C9 1.411(2)
C8 H8 0.9300
C9 N2 1.339(2)
C9 H9 0.9300
C10 C14 1.382(2)
C10 C11 1.384(2)
C11 C12 1.392(3)
C11 H11 0.9300
C12 N3 1.330(3)
C12 H12 0.9300
C13 N3 1.337(3)
C13 C14 1.386(2)
C13 H13 0.9300
C14 H14 0.9300
C15 N4 1.339(2)
C15 C16 1.412(2)
C15 H15 0.9300
C16 C17 1.371(2)
C16 H16 0.9300
C17 C18 1.427(2)
C17 H17 0.9300
C18 C19 1.396(2)
C18 N4 1.3982(19)
C19 C20 1.407(2)
C19 C24 1.491(2)
C20 N5 1.3899(19)
C20 C21 1.423(2)
C21 C22 1.381(2)
C21 H21 0.9300
C22 C23 1.408(2)
C22 H22 0.9300
C23 N5 1.343(2)
C23 H23 0.9300
C24 C25 1.391(2)
C24 C28 1.392(2)
C25 C26 1.395(3)
C25 H25 0.9300
C26 N6 1.334(3)
C26 H26 0.9300
C27 N6 1.333(3)
C27 C28 1.381(3)
C27 H27 0.9300
C28 H28 0.9300
N1 Cu1 1.9636(13)
N2 Cu1 1.9703(14)
N4 Cu1 1.9736(13)
N5 Cu1 1.9642(14)
